data_8100389
loop_
_publ_author_name
'Moubaraki, B.'
'Murray, K. S.'
'Tiekink, E. R. T.'

_publ_section_title
;
Crystal structure of \m~2~-oxo-bis-\m~2~-formato-bis-(tris
(pyrazolyl)methane)diiron(III) perchlorate, C~22~H~22~Cl~2~Fe~2~N~12~O~13~
;
_journal_issue 3
_journal_name_full 'Zeitschrift f\"ur Kristallographie - New Crystal Structures'
_journal_page_first 349
_journal_page_last 350
_journal_volume 218
_journal_year 2003
_chemical_formula_moiety 'C10 H11 Cl Fe N6 O6.50'
_chemical_formula_structural 'C20 H22 Cl2 Fe2 N12 O13 '
_chemical_formula_sum 'C10 H11 Cl Fe N6 O6.5'
_chemical_formula_weight 410.53
_space_group_IT_number 58
_symmetry_cell_setting orthorhombic
_symmetry_Int_Tables_number 58
_symmetry_space_group_name_Hall '-P 2 2n'
_symmetry_space_group_name_H-M 'P n n m'
_cell_angle_alpha 90
_cell_angle_beta 90
_cell_angle_gamma 90
_cell_formula_units_Z 8
_cell_length_a 12.733(6)
_cell_length_b 15.315(9)
_cell_length_c 16.260(5)
_cell_measurement_temperature 293
_cell_volume 3170.8(21)
_diffrn_ambient_temperature 293
_exptl_crystal_density_diffrn 1.720
_cod_original_formula_sum 'C10 H11 Cl1 Fe1 N6 O6.50 '
_cod_database_code 8100389

loop_
_symmetry_equiv_pos_as_xyz
'  +x,  +y,  +z'
'  -x,  -y,  +z'
1/2+x,1/2-y,1/2-z
1/2-x,1/2+y,1/2-z
'  -x,  -y,  -z'
'  +x,  +y,  -z'
1/2-x,1/2+y,1/2+z
1/2+x,1/2-y,1/2+z

loop_
_atom_site_label
_atom_site_type_symbol
_atom_site_fract_x
_atom_site_fract_y
_atom_site_fract_z
_atom_site_U_iso_or_equiv
_atom_site_adp_type
_atom_site_occupancy
_atom_site_symmetry_multiplicity
_atom_site_calc_flag
_atom_site_refinement_flags
_atom_site_disorder_assembly
_atom_site_disorder_group
Fe Fe 0.14630(9) 0.68277(7) 0.40510(6) 0.0331(3) Uani 1 8 d . . .
Cl1 Cl 0.1472(3) 0.8702(2) 0.0000 0.0480(8) Uani 1 4 d S . .
Cl2 Cl 0.2986(3) 0.5894(2) 0.0000 0.0551(9) Uani 1 4 d S . .
O1 O 0.2021(6) 0.7141(5) 0.5000 0.0344(18) Uani 1 4 d S . .
O2 O 0.1286(5) 0.5562(4) 0.4318(3) 0.0444(15) Uani 1 8 d . . .
O3 O -0.0036(4) 0.7095(4) 0.4317(3) 0.0457(15) Uani 1 8 d . . .
O11 O 0.1175(14) 0.9536(8) 0.0000 0.164(7) Uani 1 4 d S . .
O12 O 0.0602(11) 0.8119(9) 0.0000 0.120(5) Uani 1 4 d S . .
O13 O 0.2096(8) 0.8511(7) -0.0664(4) 0.112(3) Uani 1 8 d . . .
O21 O 0.2250(12) 0.5207(7) 0.0000 0.118(5) Uani 1 4 d S . .
O22 O 0.3969(12) 0.5530(11) 0.0000 0.153(6) Uani 1 4 d S . .
O23 O 0.2868(8) 0.6400(5) -0.0686(4) 0.108(3) Uani 1 8 d . . .
N11 N 0.1642(5) 0.8065(4) 0.3455(4) 0.0392(17) Uani 1 8 d . . .
N12 N 0.2017(5) 0.8124(4) 0.2679(4) 0.0356(15) Uani 1 8 d . . .
N21 N 0.2884(5) 0.6573(4) 0.3399(4) 0.0375(16) Uani 1 8 d . . .
N22 N 0.3011(5) 0.6849(4) 0.2620(4) 0.0381(15) Uani 1 8 d . . .
N31 N 0.0819(5) 0.6516(4) 0.2854(4) 0.0400(17) Uani 1 8 d . . .
N32 N 0.1268(5) 0.6830(4) 0.2161(3) 0.0362(16) Uani 1 8 d . . .
C2 C 0.1286(10) 0.5219(8) 0.5000 0.051(3) Uani 1 4 d S . .
H2 H 0.1287 0.4612 0.5000 0.084(9) Uiso 2.00 4 calc SPR . .
C3 C -0.0436(10) 0.7186(8) 0.5000 0.053(3) Uani 1 4 d S . .
H3 H -0.1141 0.7345 0.5000 0.084(9) Uiso 2.00 4 calc SPR . .
C10 C 0.2200(7) 0.7339(5) 0.2219(4) 0.038(2) Uani 1 8 d . . .
H10 H 0.2435 0.7495 0.1664 0.105(11) Uiso 1 8 calc R . .
C11 C 0.1598(8) 0.8878(5) 0.3725(5) 0.051(2) Uani 1 8 d . . .
H11 H 0.1358 0.9046 0.4241 0.084(9) Uiso 1 8 calc R . .
C12 C 0.1962(8) 0.9441(5) 0.3124(5) 0.052(2) Uani 1 8 d . . .
H12 H 0.2016 1.0045 0.3165 0.084(9) Uiso 1 8 calc R . .
C13 C 0.2224(7) 0.8952(5) 0.2469(5) 0.043(2) Uani 1 8 d . . .
H13 H 0.2494 0.9149 0.1971 0.084(9) Uiso 1 8 calc R . .
C21 C 0.3777(7) 0.6191(6) 0.3611(5) 0.046(2) Uani 1 8 d . . .
H21 H 0.3908 0.5931 0.4118 0.084(9) Uiso 1 8 calc R . .
C22 C 0.4475(7) 0.6235(6) 0.2977(5) 0.053(2) Uani 1 8 d . . .
H22 H 0.5157 0.6017 0.2974 0.084(9) Uiso 1 8 calc R . .
C23 C 0.3988(7) 0.6656(5) 0.2350(5) 0.046(2) Uani 1 8 d . . .
H23 H 0.4270 0.6786 0.1837 0.084(9) Uiso 1 8 calc R . .
C31 C -0.0025(7) 0.6117(6) 0.2600(5) 0.048(2) Uani 1 8 d . . .
H31 H -0.0490 0.5827 0.2946 0.084(9) Uiso 1 8 calc R . .
C32 C -0.0148(8) 0.6175(6) 0.1761(6) 0.062(3) Uani 1 8 d . . .
H32 H -0.0690 0.5948 0.1443 0.084(9) Uiso 1 8 calc R . .
C33 C 0.0694(8) 0.6636(6) 0.1501(5) 0.055(3) Uani 1 8 d . . .
H33 H 0.0846 0.6788 0.0960 0.084(9) Uiso 1 8 calc R . .

loop_
_atom_site_aniso_label
_atom_site_aniso_U_11
_atom_site_aniso_U_22
_atom_site_aniso_U_33
_atom_site_aniso_U_23
_atom_site_aniso_U_13
_atom_site_aniso_U_12
Fe 0.0326(6) 0.0356(6) 0.0309(5) -0.0015(5) 0.0004(5) 0.0024(6)
Cl1 0.058(2) 0.0421(18) 0.0437(15) 0.000 0.000 0.0050(18)
Cl2 0.082(3) 0.0402(19) 0.0430(15) 0.000 0.000 0.020(2)
O1 0.029(4) 0.038(4) 0.036(4) 0.000 0.000 -0.005(4)
O2 0.049(4) 0.039(3) 0.046(3) 0.002(3) 0.001(3) -0.006(3)
O3 0.032(3) 0.066(4) 0.039(3) -0.003(3) 0.001(3) 0.012(3)
O11 0.208(18) 0.047(8) 0.236(18) 0.000 0.000 0.058(10)
O12 0.103(11) 0.122(12) 0.137(11) 0.000 0.000 -0.032(9)
O13 0.146(8) 0.133(8) 0.058(4) -0.018(5) 0.038(5) -0.010(7)
O21 0.186(15) 0.066(8) 0.101(8) 0.000 0.000 -0.065(9)
O22 0.114(12) 0.141(13) 0.204(16) 0.000 0.000 0.077(11)
O23 0.176(9) 0.084(6) 0.066(4) 0.038(4) -0.033(5) -0.016(6)
N11 0.052(5) 0.031(4) 0.034(3) -0.006(3) 0.002(3) 0.004(3)
N12 0.042(4) 0.030(4) 0.035(3) 0.002(3) 0.001(3) -0.001(3)
N21 0.031(4) 0.040(4) 0.041(3) 0.003(3) 0.000(3) 0.000(3)
N22 0.040(4) 0.036(4) 0.037(3) 0.002(3) 0.008(3) -0.003(4)
N31 0.042(5) 0.038(4) 0.040(4) -0.004(3) -0.002(3) -0.005(4)
N32 0.033(4) 0.041(4) 0.034(3) -0.002(3) -0.001(3) -0.010(3)
C2 0.055(10) 0.025(7) 0.073(9) 0.000 0.000 -0.010(6)
C3 0.031(7) 0.056(9) 0.072(9) 0.000 0.000 0.015(7)
C10 0.047(6) 0.028(5) 0.038(4) -0.002(4) 0.002(4) 0.003(4)
C11 0.072(7) 0.035(5) 0.046(4) -0.010(4) -0.004(5) 0.007(5)
C12 0.073(7) 0.027(5) 0.055(5) -0.002(4) -0.010(5) 0.001(5)
C13 0.044(6) 0.033(5) 0.053(5) 0.008(4) -0.010(4) -0.005(4)
C21 0.033(5) 0.048(6) 0.057(5) 0.003(5) 0.002(4) 0.004(4)
C22 0.039(6) 0.051(6) 0.068(6) 0.005(5) 0.012(5) 0.006(5)
C23 0.040(5) 0.042(6) 0.057(5) -0.004(4) 0.017(4) -0.008(4)
C31 0.044(6) 0.053(6) 0.046(5) -0.002(4) 0.000(4) -0.009(5)
C32 0.057(7) 0.065(7) 0.063(6) -0.010(5) -0.020(5) -0.017(6)
C33 0.074(7) 0.059(6) 0.033(4) -0.008(4) -0.026(5) -0.007(6)

loop_
_geom_bond_atom_site_label_1
_geom_bond_atom_site_label_2
_geom_bond_distance
_geom_bond_site_symmetry_2
_geom_bond_publ_flag
Fe O1 1.765(4) . ?
Fe O2 1.999(6) . ?
Fe O3 1.999(6) . ?
Fe N21 2.133(7) . ?
Fe N11 2.141(6) . ?
Fe N31 2.165(6) . ?
Cl1 O11 1.332(11) . ?
Cl1 O13 1.373(7) . ?
Cl1 O13 1.373(7) 6 ?
Cl1 O12 1.423(13) . ?
Cl2 O23 1.366(7) 6 ?
Cl2 O23 1.366(7) . ?
Cl2 O22 1.370(13) . ?
Cl2 O21 1.410(11) . ?
O1 Fe 1.765(4) 6_556 ?
O2 C2 1.226(7) . ?
O3 C3 1.230(7) . ?
N11 C11 1.321(9) . ?
N11 N12 1.353(8) . ?
N12 C13 1.339(9) . ?
N12 C10 1.434(9) . ?
N21 C21 1.325(10) . ?
N21 N22 1.344(8) . ?
N22 C23 1.352(10) . ?
N22 C10 1.434(10) . ?
N31 C31 1.303(10) . ?
N31 N32 1.353(8) . ?
N32 C33 1.332(9) . ?
N32 C10 1.422(10) . ?
C2 O2 1.226(7) 6_556 ?
C3 O3 1.230(7) 6_556 ?
C11 C12 1.383(11) . ?
C12 C13 1.343(11) . ?
C21 C22 1.364(11) . ?
C22 C23 1.356(12) . ?
C31 C32 1.377(11) . ?
C32 C33 1.351(13) . ?
